data_7151733
loop_
_publ_author_name
'He, Yong'
'Krishnamoorthy, Pasupathy'
'Lima, Heather M.'
'Chen, Yingzhong'
'Wu, Haiyan'
'Sivappa, Rasapalli'
'Dias, H. V. Rasika'
'Lovely, Carl J.'

_publ_section_title
;
 Intramolecular Diels-Alder chemistry of 4-vinylimidazoles.
;
_journal_issue 8
_journal_name_full 'Organic &amp; biomolecular chemistry'
_journal_page_first 2685
_journal_page_last 2701
_journal_paper_doi 10.1039/c0ob00657b
_journal_volume 9
_journal_year 2011
_chemical_formula_sum 'C24 H26 N4 O3 S'
_chemical_formula_weight 450.55
_chemical_name_common Compound-66
_chemical_name_systematic
;
?
;
_space_group_IT_number 29
_symmetry_cell_setting orthorhombic
_symmetry_space_group_name_Hall 'P 2c -2ac'
_symmetry_space_group_name_H-M 'P c a 21'
_atom_sites_solution_hydrogens geom
_atom_sites_solution_primary direct
_atom_sites_solution_secondary difmap
_audit_creation_method SHELXL-97
_cell_angle_alpha 90.00
_cell_angle_beta 90.00
_cell_angle_gamma 90.00
_cell_formula_units_Z 8
_cell_length_a 10.5806(5)
_cell_length_b 10.1271(5)
_cell_length_c 40.3707(18)
_cell_measurement_reflns_used 6847
_cell_measurement_temperature 100(2)
_cell_measurement_theta_max 28.28
_cell_measurement_theta_min 2.25
_cell_volume 4325.8(4)
_computing_cell_refinement 'Bruker SMART'
_computing_data_collection 'Bruker SMART'
_computing_data_reduction 'Bruker SAINT'
_computing_molecular_graphics 'Bruker SHELXTL'
_computing_publication_material 'Bruker SHELXTL'
_computing_structure_refinement 'SHELXL-97 (Sheldrick, 1997)'
_computing_structure_solution 'SHELXS-97 (Sheldrick, 1990)'
_diffrn_ambient_temperature 100(2)
_diffrn_measured_fraction_theta_full 0.993
_diffrn_measured_fraction_theta_max 0.993
_diffrn_measurement_device_type 'CCD area detector'
_diffrn_measurement_method 'phi and omega scans'
_diffrn_radiation_monochromator graphite
_diffrn_radiation_source 'fine-focus sealed tube'
_diffrn_radiation_type MoK\a
_diffrn_radiation_wavelength 0.71073
_diffrn_reflns_av_R_equivalents 0.0350
_diffrn_reflns_av_sigmaI/netI 0.0357
_diffrn_reflns_limit_h_max 13
_diffrn_reflns_limit_h_min -13
_diffrn_reflns_limit_k_max 13
_diffrn_reflns_limit_k_min -13
_diffrn_reflns_limit_l_max 53
_diffrn_reflns_limit_l_min -53
_diffrn_reflns_number 37336
_diffrn_reflns_theta_full 28.26
_diffrn_reflns_theta_max 28.26
_diffrn_reflns_theta_min 2.01
_exptl_absorpt_coefficient_mu 0.185
_exptl_absorpt_correction_T_max 0.9919
_exptl_absorpt_correction_T_min 0.9518
_exptl_absorpt_correction_type empirical
_exptl_absorpt_process_details SADABS
_exptl_crystal_colour colorless
_exptl_crystal_density_diffrn 1.384
_exptl_crystal_density_method 'not measured'
_exptl_crystal_description flat
_exptl_crystal_F_000 1904
_exptl_crystal_size_max 0.27
_exptl_crystal_size_mid 0.27
_exptl_crystal_size_min 0.04
_refine_diff_density_max 0.385
_refine_diff_density_min -0.419
_refine_diff_density_rms 0.056
_refine_ls_abs_structure_details 'Flack H D (1983), Acta Cryst. A39, 876-881'
_refine_ls_abs_structure_Flack 0.47(5)
_refine_ls_extinction_method none
_refine_ls_goodness_of_fit_ref 1.085
_refine_ls_hydrogen_treatment mixed
_refine_ls_matrix_type full
_refine_ls_number_parameters 786
_refine_ls_number_reflns 10497
_refine_ls_number_restraints 1
_refine_ls_restrained_S_all 1.085
_refine_ls_R_factor_all 0.0500
_refine_ls_R_factor_gt 0.0425
_refine_ls_shift/su_max 0.017
_refine_ls_shift/su_mean 0.001
_refine_ls_structure_factor_coef Fsqd
_refine_ls_weighting_details 'calc w=1/[\s^2^(Fo^2^)+(0.0437P)^2^+1.4822P] where P=(Fo^2^+2Fc^2^)/3'
_refine_ls_weighting_scheme calc
_refine_ls_wR_factor_gt 0.0916
_refine_ls_wR_factor_ref 0.0950
_reflns_number_gt 9418
_reflns_number_total 10497
_reflns_threshold_expression >2sigma(I)
_cod_data_source_file c0ob00657b.txt
_cod_data_source_block dias26a
_cod_depositor_comments
;
The following automatic conversions were performed:
'_symmetry_cell_setting' value 'Orthorhombic' changed to 'orthorhombic'
according to '/home/saulius/struct/CIF-dictionaries/cif_core.dic'
dictionary named 'cif_core.dic' version 2.4.1 from 2010-06-29.

Automatic conversion script
Id: cif_fix_enum 1555 2011-01-17 13:19:09Z saulius 
;
_cod_original_sg_symbol_H-M Pca2(1)
_cod_database_code 7151733

loop_
_symmetry_equiv_pos_as_xyz
'x, y, z'
'-x, -y, z+1/2'
'x+1/2, -y, z'
'-x+1/2, y, z+1/2'

loop_
_atom_site_label
_atom_site_type_symbol
_atom_site_fract_x
_atom_site_fract_y
_atom_site_fract_z
_atom_site_U_iso_or_equiv
_atom_site_adp_type
_atom_site_occupancy
_atom_site_symmetry_multiplicity
_atom_site_calc_flag
_atom_site_refinement_flags
_atom_site_disorder_assembly
_atom_site_disorder_group
S2 S 0.37279(5) 0.48439(5) 0.208845(15) 0.01468(11) Uani 1 1 d . . .
O1B O 0.31500(15) 0.38161(16) 0.22770(4) 0.0205(4) Uani 1 1 d . . .
O2B O 0.29959(15) 0.56973(15) 0.18829(4) 0.0188(3) Uani 1 1 d . . .
N1B N 0.45547(18) 0.57164(19) 0.23387(5) 0.0174(4) Uani 1 1 d . . .
S1 S 0.89862(5) -0.01607(5) 0.277924(13) 0.01475(11) Uani 1 1 d . . .
O1A O 0.95587(15) -0.11876(17) 0.25864(4) 0.0215(4) Uani 1 1 d . . .
O2A O 0.97181(15) 0.06915(16) 0.29849(4) 0.0193(3) Uani 1 1 d . . .
N1A N 0.81520(18) 0.07117(19) 0.25297(5) 0.0169(4) Uani 1 1 d . . .
C1A C 0.7463(2) 0.0062(3) 0.22603(7) 0.0228(5) Uani 1 1 d . . .
H1A H 0.660(3) -0.020(3) 0.2304(8) 0.036(9) Uiso 1 1 d . . .
H1B H 0.737(3) 0.062(3) 0.2072(8) 0.032(8) Uiso 1 1 d . . .
H1C H 0.793(3) -0.068(3) 0.2165(8) 0.035(8) Uiso 1 1 d . . .
C2A C 0.7576(2) 0.1944(2) 0.26550(6) 0.0195(5) Uani 1 1 d . . .
H2A H 0.810(2) 0.231(2) 0.2808(6) 0.010(6) Uiso 1 1 d . . .
H2B H 0.676(3) 0.185(3) 0.2759(7) 0.020(6) Uiso 1 1 d . . .
H2C H 0.750(2) 0.251(3) 0.2469(7) 0.022(7) Uiso 1 1 d . . .
N2A N 0.80127(17) -0.09821(18) 0.30419(5) 0.0146(4) Uani 1 1 d . . .
C3A C 0.7446(2) -0.2165(2) 0.29532(6) 0.0170(4) Uani 1 1 d . . .
H3A H 0.749(2) -0.241(2) 0.2729(6) 0.003(5) Uiso 1 1 d . . .
N3A N 0.69715(19) -0.27906(18) 0.32054(5) 0.0185(4) Uani 1 1 d . . .
C4A C 0.7239(2) -0.2008(2) 0.34789(6) 0.0150(4) Uani 1 1 d . . .
C5A C 0.7872(2) -0.0885(2) 0.33908(6) 0.0149(4) Uani 1 1 d . . .
C6A C 0.8313(2) 0.0226(2) 0.36136(6) 0.0152(4) Uani 1 1 d . . .
H6A H 0.924(2) 0.032(2) 0.3604(6) 0.004(5) Uiso 1 1 d . . .
C7A C 0.7719(2) 0.1554(2) 0.35283(5) 0.0153(4) Uani 1 1 d . . .
C8A C 0.8454(2) 0.2705(2) 0.35157(6) 0.0190(5) Uani 1 1 d . . .
H8A H 0.936(2) 0.262(2) 0.3569(6) 0.013(6) Uiso 1 1 d . . .
C9A C 0.7895(2) 0.3910(2) 0.34370(6) 0.0202(5) Uani 1 1 d . . .
H9A H 0.840(3) 0.465(3) 0.3439(8) 0.035(8) Uiso 1 1 d . . .
C10A C 0.6606(2) 0.3990(2) 0.33715(6) 0.0206(5) Uani 1 1 d . . .
H10A H 0.626(2) 0.484(2) 0.3321(7) 0.011(6) Uiso 1 1 d . . .
C11A C 0.5873(2) 0.2852(2) 0.33815(6) 0.0191(5) Uani 1 1 d . . .
H11A H 0.497(3) 0.291(3) 0.3330(6) 0.017(7) Uiso 1 1 d . . .
C12A C 0.6431(2) 0.1640(2) 0.34609(6) 0.0169(5) Uani 1 1 d . . .
H12A H 0.596(2) 0.093(2) 0.3468(5) 0.003(5) Uiso 1 1 d . . .
C13A C 0.7982(2) -0.0217(2) 0.39703(6) 0.0166(4) Uani 1 1 d . . .
H13A H 0.715(3) 0.006(3) 0.4045(7) 0.017(7) Uiso 1 1 d . . .
C14A C 0.8846(2) 0.0297(3) 0.42450(6) 0.0234(5) Uani 1 1 d . . .
O3A O 0.94309(19) 0.13417(19) 0.42486(5) 0.0316(4) Uani 1 1 d . . .
N4A N 0.8874(2) -0.0643(2) 0.44832(5) 0.0256(5) Uani 1 1 d . . .
C16A C 0.9667(3) -0.0568(3) 0.47793(7) 0.0296(6) Uani 1 1 d . . .
H16A H 1.033(3) -0.129(3) 0.4786(7) 0.025(7) Uiso 1 1 d . . .
H16B H 1.014(3) 0.031(3) 0.4760(8) 0.031(8) Uiso 1 1 d . . .
C17A C 0.8909(2) -0.0533(2) 0.50974(6) 0.0209(5) Uani 1 1 d . . .
C18A C 0.8064(3) 0.0472(3) 0.51579(7) 0.0288(6) Uani 1 1 d . . .
H18A H 0.794(3) 0.110(3) 0.4989(7) 0.028(7) Uiso 1 1 d . . .
C19A C 0.7385(3) 0.0510(3) 0.54554(8) 0.0308(6) Uani 1 1 d . . .
H19A H 0.681(3) 0.113(3) 0.5499(7) 0.029(8) Uiso 1 1 d . . .
C20A C 0.7560(3) -0.0472(3) 0.56911(7) 0.0285(6) Uani 1 1 d . . .
H20A H 0.709(3) -0.046(3) 0.5892(7) 0.028(7) Uiso 1 1 d . . .
C21A C 0.8421(2) -0.1478(3) 0.56314(6) 0.0250(5) Uani 1 1 d . . .
H21A H 0.861(3) -0.218(3) 0.5806(8) 0.039(8) Uiso 1 1 d . . .
C22A C 0.9080(2) -0.1523(2) 0.53342(6) 0.0225(5) Uani 1 1 d . . .
H22A H 0.968(2) -0.221(3) 0.5298(6) 0.016(6) Uiso 1 1 d . . .
C23A C 0.8093(2) -0.1800(3) 0.44035(6) 0.0220(5) Uani 1 1 d . . .
H23A H 0.722(3) -0.170(3) 0.4503(7) 0.023(7) Uiso 1 1 d . . .
H23B H 0.846(3) -0.256(3) 0.4499(8) 0.030(8) Uiso 1 1 d . . .
C24A C 0.8049(2) -0.1713(2) 0.40268(6) 0.0167(4) Uani 1 1 d . . .
H24A H 0.887(3) -0.200(3) 0.3953(7) 0.020(7) Uiso 1 1 d . . .
C25A C 0.7029(2) -0.2432(2) 0.38303(6) 0.0193(5) Uani 1 1 d . . .
H25A H 0.620(3) -0.219(3) 0.3904(7) 0.024(7) Uiso 1 1 d . . .
H25B H 0.713(2) -0.341(3) 0.3844(7) 0.019(7) Uiso 1 1 d . . .
C1B C 0.5247(2) 0.5053(3) 0.26094(7) 0.0244(6) Uani 1 1 d . . .
H1D H 0.603(3) 0.472(3) 0.2521(9) 0.042(9) Uiso 1 1 d . . .
H1E H 0.477(2) 0.427(2) 0.2675(6) 0.006(6) Uiso 1 1 d . . .
H1F H 0.535(3) 0.574(3) 0.2808(8) 0.028(7) Uiso 1 1 d . . .
C2B C 0.5135(2) 0.6950(2) 0.22191(6) 0.0193(5) Uani 1 1 d . . .
H2D H 0.456(3) 0.737(3) 0.2041(7) 0.024(7) Uiso 1 1 d . . .
H2E H 0.520(3) 0.759(3) 0.2417(8) 0.027(7) Uiso 1 1 d . . .
H2F H 0.592(3) 0.677(3) 0.2132(7) 0.022(7) Uiso 1 1 d . . .
N2B N 0.46962(17) 0.40204(17) 0.18230(5) 0.0144(4) Uani 1 1 d . . .
C3B C 0.5255(2) 0.2830(2) 0.19142(6) 0.0174(5) Uani 1 1 d . . .
H3B H 0.525(2) 0.246(2) 0.2123(7) 0.012(6) Uiso 1 1 d . . .
N3B N 0.57326(18) 0.22041(18) 0.16615(5) 0.0178(4) Uani 1 1 d . . .
C4B C 0.5464(2) 0.2991(2) 0.13874(6) 0.0149(5) Uani 1 1 d . . .
C5B C 0.4836(2) 0.4117(2) 0.14764(6) 0.0148(4) Uani 1 1 d . . .
C6B C 0.4396(2) 0.5223(2) 0.12541(6) 0.0142(4) Uani 1 1 d . . .
H6B H 0.350(3) 0.529(3) 0.1272(7) 0.024(7) Uiso 1 1 d . . .
C7B C 0.4997(2) 0.6552(2) 0.13423(6) 0.0143(4) Uani 1 1 d . . .
C8B C 0.4290(2) 0.7708(2) 0.13470(6) 0.0187(5) Uani 1 1 d . . .
H8B H 0.343(3) 0.769(3) 0.1308(7) 0.027(7) Uiso 1 1 d . . .
C9B C 0.4851(2) 0.8913(2) 0.14268(6) 0.0208(5) Uani 1 1 d . . .
H9B H 0.428(3) 0.971(3) 0.1421(7) 0.022(7) Uiso 1 1 d . . .
C10B C 0.6135(2) 0.8975(2) 0.15017(6) 0.0188(5) Uani 1 1 d . . .
H10B H 0.648(3) 0.979(3) 0.1549(8) 0.031(8) Uiso 1 1 d . . .
C11B C 0.6853(2) 0.7825(2) 0.14953(6) 0.0180(4) Uani 1 1 d . . .
H11B H 0.776(3) 0.784(3) 0.1536(7) 0.020(7) Uiso 1 1 d . . .
C12B C 0.6289(2) 0.6620(2) 0.14187(6) 0.0163(4) Uani 1 1 d . . .
H12B H 0.682(2) 0.584(3) 0.1430(6) 0.016(6) Uiso 1 1 d . . .
C13B C 0.4740(2) 0.4786(2) 0.08964(6) 0.0148(4) Uani 1 1 d . . .
H13B H 0.556(2) 0.509(2) 0.0862(6) 0.004(5) Uiso 1 1 d . . .
C14B C 0.3879(2) 0.5308(2) 0.06217(6) 0.0181(5) Uani 1 1 d . . .
O3B O 0.32878(17) 0.63462(17) 0.06179(4) 0.0252(4) Uani 1 1 d . . .
N4B N 0.38808(19) 0.4385(2) 0.03767(5) 0.0211(4) Uani 1 1 d . . .
C16B C 0.3056(2) 0.4468(3) 0.00869(6) 0.0240(5) Uani 1 1 d . . .
H16C H 0.240(3) 0.507(2) 0.0132(7) 0.013(6) Uiso 1 1 d . . .
H16D H 0.272(3) 0.355(3) 0.0048(7) 0.029(8) Uiso 1 1 d . . .
C17B C 0.3707(2) 0.4877(2) -0.02320(6) 0.0205(5) Uani 1 1 d . . .
C18B C 0.3349(3) 0.6032(3) -0.03941(7) 0.0287(5) Uani 1 1 d . . .
H18B H 0.274(3) 0.658(3) -0.0281(7) 0.031(8) Uiso 1 1 d . . .
C19B C 0.3879(3) 0.6365(3) -0.07008(7) 0.0332(6) Uani 1 1 d . . .
H19B H 0.349(4) 0.704(4) -0.0813(9) 0.056(11) Uiso 1 1 d . . .
C20B C 0.4797(3) 0.5564(3) -0.08391(7) 0.0265(5) Uani 1 1 d . . .
H20B H 0.512(3) 0.575(3) -0.1060(7) 0.027(7) Uiso 1 1 d . . .
C21B C 0.5179(2) 0.4423(3) -0.06772(6) 0.0247(5) Uani 1 1 d . . .
H21B H 0.583(3) 0.386(3) -0.0783(7) 0.029(7) Uiso 1 1 d . . .
C22B C 0.4624(2) 0.4081(2) -0.03766(6) 0.0241(5) Uani 1 1 d . . .
H22B H 0.489(3) 0.329(3) -0.0256(8) 0.043(9) Uiso 1 1 d . . .
C23B C 0.4641(2) 0.3204(2) 0.04587(6) 0.0192(5) Uani 1 1 d . . .
H23C H 0.423(2) 0.243(3) 0.0368(6) 0.014(6) Uiso 1 1 d . . .
H23D H 0.547(3) 0.323(3) 0.0357(7) 0.022(7) Uiso 1 1 d . . .
C24B C 0.4667(2) 0.3288(2) 0.08370(6) 0.0174(4) Uani 1 1 d . . .
H24B H 0.376(3) 0.299(3) 0.0904(7) 0.026(7) Uiso 1 1 d . . .
C25B C 0.5677(2) 0.2560(2) 0.10338(6) 0.0180(5) Uani 1 1 d . . .
H25C H 0.561(3) 0.163(3) 0.1011(7) 0.027(7) Uiso 1 1 d . . .
H25D H 0.657(3) 0.281(3) 0.0956(7) 0.032(8) Uiso 1 1 d . . .

loop_
_atom_site_aniso_label
_atom_site_aniso_U_11
_atom_site_aniso_U_22
_atom_site_aniso_U_33
_atom_site_aniso_U_23
_atom_site_aniso_U_13
_atom_site_aniso_U_12
S2 0.0123(2) 0.0145(2) 0.0172(3) 0.0003(2) 0.00113(19) 0.0030(2)
O1B 0.0165(8) 0.0232(8) 0.0219(9) 0.0028(7) 0.0042(6) -0.0029(7)
O2B 0.0153(8) 0.0211(8) 0.0200(8) -0.0001(7) -0.0002(6) 0.0021(6)
N1B 0.0186(10) 0.0170(9) 0.0166(10) -0.0026(8) -0.0023(7) 0.0001(8)
S1 0.0128(2) 0.0164(2) 0.0151(3) -0.0002(2) 0.0008(2) 0.0019(2)
O1A 0.0194(8) 0.0247(9) 0.0205(9) -0.0040(7) 0.0024(6) 0.0023(7)
O2A 0.0163(8) 0.0220(8) 0.0196(8) -0.0003(7) -0.0010(6) -0.0037(7)
N1A 0.0184(9) 0.0172(9) 0.0152(9) -0.0004(8) -0.0012(7) 0.0002(7)
C1A 0.0261(13) 0.0250(13) 0.0174(13) -0.0051(10) -0.0059(10) -0.0019(11)
C2A 0.0194(12) 0.0191(11) 0.0199(12) 0.0020(10) -0.0003(10) -0.0003(10)
N2A 0.0148(9) 0.0127(9) 0.0165(9) 0.0003(7) 0.0006(7) -0.0014(7)
C3A 0.0168(10) 0.0138(10) 0.0205(12) -0.0042(9) -0.0004(9) 0.0009(9)
N3A 0.0201(10) 0.0144(9) 0.0211(10) -0.0029(8) 0.0003(8) 0.0004(7)
C4A 0.0169(11) 0.0118(10) 0.0163(11) -0.0014(9) 0.0002(8) -0.0006(8)
C5A 0.0146(10) 0.0142(10) 0.0160(11) 0.0018(9) -0.0012(8) 0.0014(8)
C6A 0.0169(10) 0.0123(10) 0.0164(11) -0.0008(9) 0.0000(8) -0.0036(9)
C7A 0.0177(11) 0.0155(10) 0.0128(10) -0.0013(8) 0.0027(8) 0.0011(8)
C8A 0.0196(11) 0.0168(11) 0.0208(12) -0.0008(9) -0.0028(9) -0.0007(9)
C9A 0.0263(12) 0.0133(10) 0.0209(12) 0.0005(9) -0.0025(9) -0.0029(9)
C10A 0.0286(12) 0.0130(10) 0.0201(12) 0.0003(9) 0.0010(10) 0.0036(9)
C11A 0.0190(11) 0.0181(11) 0.0202(12) -0.0018(9) 0.0006(9) 0.0025(9)
C12A 0.0194(11) 0.0115(10) 0.0197(12) -0.0017(9) 0.0007(9) -0.0035(9)
C13A 0.0161(10) 0.0129(9) 0.0209(12) 0.0012(9) 0.0008(9) 0.0002(9)
C14A 0.0261(12) 0.0267(13) 0.0176(13) -0.0019(11) 0.0014(9) -0.0052(10)
O3A 0.0444(12) 0.0296(10) 0.0206(9) 0.0032(8) -0.0043(8) -0.0179(9)
N4A 0.0337(12) 0.0284(12) 0.0148(10) 0.0040(9) -0.0048(8) -0.0084(9)
C16A 0.0278(14) 0.0418(16) 0.0190(13) 0.0044(12) -0.0046(10) -0.0089(12)
C17A 0.0195(11) 0.0231(12) 0.0201(12) 0.0010(10) -0.0058(9) -0.0066(9)
C18A 0.0349(15) 0.0208(12) 0.0308(14) 0.0059(11) -0.0097(11) -0.0012(11)
C19A 0.0248(13) 0.0256(13) 0.0418(16) -0.0102(12) -0.0078(11) 0.0056(11)
C20A 0.0239(13) 0.0349(15) 0.0266(14) -0.0083(12) -0.0005(11) -0.0039(11)
C21A 0.0267(13) 0.0262(12) 0.0223(12) 0.0035(10) -0.0014(10) -0.0025(10)
C22A 0.0229(12) 0.0215(11) 0.0232(12) -0.0006(9) -0.0045(9) 0.0022(10)
C23A 0.0239(13) 0.0208(12) 0.0213(13) 0.0057(10) -0.0015(10) -0.0026(10)
C24A 0.0183(11) 0.0168(10) 0.0149(11) 0.0014(9) 0.0020(8) -0.0003(9)
C25A 0.0225(12) 0.0134(11) 0.0220(12) 0.0021(9) -0.0001(9) -0.0029(9)
C1B 0.0246(12) 0.0260(14) 0.0227(14) 0.0013(10) -0.0047(10) -0.0032(11)
C2B 0.0177(11) 0.0158(11) 0.0244(13) -0.0012(10) 0.0015(10) 0.0018(9)
N2B 0.0143(8) 0.0131(9) 0.0158(9) -0.0005(7) 0.0010(7) 0.0015(7)
C3B 0.0197(11) 0.0135(10) 0.0191(12) 0.0045(9) -0.0011(9) -0.0009(9)
N3B 0.0187(9) 0.0140(9) 0.0206(10) 0.0012(8) -0.0011(8) -0.0005(8)
C4B 0.0147(11) 0.0104(10) 0.0197(11) -0.0004(8) 0.0005(8) -0.0044(8)
C5B 0.0143(10) 0.0139(10) 0.0162(11) 0.0010(9) 0.0004(8) -0.0020(8)
C6B 0.0130(10) 0.0120(10) 0.0177(11) -0.0009(9) 0.0004(8) -0.0027(8)
C7B 0.0172(11) 0.0113(10) 0.0142(10) -0.0011(8) 0.0012(8) -0.0020(9)
C8B 0.0183(11) 0.0184(11) 0.0194(11) 0.0002(9) -0.0027(9) 0.0028(9)
C9B 0.0259(12) 0.0130(10) 0.0233(13) 0.0001(9) 0.0006(10) 0.0034(9)
C10B 0.0272(12) 0.0125(9) 0.0167(11) -0.0002(9) -0.0026(9) -0.0034(9)
C11B 0.0162(11) 0.0204(11) 0.0174(11) 0.0000(9) -0.0008(9) -0.0043(9)
C12B 0.0192(11) 0.0135(10) 0.0162(11) 0.0016(8) 0.0038(8) 0.0020(9)
C13B 0.0179(10) 0.0125(9) 0.0139(11) -0.0003(9) 0.0019(8) -0.0010(8)
C14B 0.0192(10) 0.0180(11) 0.0171(12) 0.0010(10) 0.0007(8) -0.0007(9)
O3B 0.0310(10) 0.0217(9) 0.0229(9) 0.0015(7) -0.0008(7) 0.0079(8)
N4B 0.0231(10) 0.0217(10) 0.0187(10) -0.0033(8) -0.0010(8) 0.0029(8)
C16B 0.0220(12) 0.0298(13) 0.0202(12) -0.0009(10) -0.0014(9) -0.0007(10)
C17B 0.0217(11) 0.0229(12) 0.0169(11) -0.0034(9) -0.0044(9) -0.0019(10)
C18B 0.0252(12) 0.0268(12) 0.0340(14) -0.0019(11) -0.0010(11) 0.0046(11)
C19B 0.0379(16) 0.0247(13) 0.0370(16) 0.0113(12) -0.0053(12) -0.0015(11)
C20B 0.0312(13) 0.0276(13) 0.0207(13) 0.0049(10) -0.0013(10) -0.0081(11)
C21B 0.0233(12) 0.0279(13) 0.0228(13) -0.0024(10) 0.0000(10) -0.0028(10)
C22B 0.0314(13) 0.0225(12) 0.0184(11) 0.0023(10) -0.0021(10) 0.0008(10)
C23B 0.0258(12) 0.0153(11) 0.0166(11) -0.0002(9) 0.0024(9) -0.0007(9)
C24B 0.0197(11) 0.0104(9) 0.0220(12) -0.0031(9) 0.0023(9) -0.0005(8)
C25B 0.0200(12) 0.0146(11) 0.0194(12) -0.0022(9) 0.0046(9) 0.0013(9)

loop_
_atom_type_symbol
_atom_type_description
_atom_type_scat_dispersion_real
_atom_type_scat_dispersion_imag
_atom_type_scat_source
C C 0.0033 0.0016 'International Tables Vol C Tables 4.2.6.8 and 6.1.1.4'
H H 0.0000 0.0000 'International Tables Vol C Tables 4.2.6.8 and 6.1.1.4'
N N 0.0061 0.0033 'International Tables Vol C Tables 4.2.6.8 and 6.1.1.4'
O O 0.0106 0.0060 'International Tables Vol C Tables 4.2.6.8 and 6.1.1.4'
S S 0.1246 0.1234 'International Tables Vol C Tables 4.2.6.8 and 6.1.1.4'

loop_
_geom_angle_atom_site_label_1
_geom_angle_atom_site_label_2
_geom_angle_atom_site_label_3
_geom_angle
_geom_angle_site_symmetry_1
_geom_angle_site_symmetry_3
_geom_angle_publ_flag
O2B S2 O1B 121.30(10) . . ?
O2B S2 N1B 109.21(10) . . ?
O1B S2 N1B 107.45(11) . . ?
O2B S2 N2B 104.92(10) . . ?
O1B S2 N2B 103.68(10) . . ?
N1B S2 N2B 109.80(10) . . ?
C2B N1B C1B 114.90(19) . . ?
C2B N1B S2 119.27(17) . . ?
C1B N1B S2 119.11(16) . . ?
O2A S1 O1A 121.72(10) . . ?
O2A S1 N1A 109.33(10) . . ?
O1A S1 N1A 106.91(11) . . ?
O2A S1 N2A 105.22(10) . . ?
O1A S1 N2A 103.91(10) . . ?
N1A S1 N2A 109.18(9) . . ?
C1A N1A C2A 115.31(19) . . ?
C1A N1A S1 119.52(16) . . ?
C2A N1A S1 118.48(16) . . ?
C3A N2A C5A 105.70(18) . . ?
C3A N2A S1 121.67(16) . . ?
C5A N2A S1 130.53(15) . . ?
N3A C3A N2A 112.7(2) . . ?
C3A N3A C4A 105.42(19) . . ?
C5A C4A N3A 111.6(2) . . ?
C5A C4A C25A 123.9(2) . . ?
N3A C4A C25A 123.96(19) . . ?
C4A C5A N2A 104.61(19) . . ?
C4A C5A C6A 127.9(2) . . ?
N2A C5A C6A 127.47(19) . . ?
C5A C6A C7A 113.27(18) . . ?
C5A C6A C13A 105.51(18) . . ?
C7A C6A C13A 111.88(18) . . ?
C12A C7A C8A 119.0(2) . . ?
C12A C7A C6A 120.15(19) . . ?
C8A C7A C6A 120.90(19) . . ?
C9A C8A C7A 120.1(2) . . ?
C10A C9A C8A 120.7(2) . . ?
C11A C10A C9A 119.6(2) . . ?
C10A C11A C12A 119.9(2) . . ?
C7A C12A C11A 120.8(2) . . ?
C14A C13A C24A 101.58(19) . . ?
C14A C13A C6A 116.15(19) . . ?
C24A C13A C6A 114.46(19) . . ?
O3A C14A N4A 126.0(2) . . ?
O3A C14A C13A 127.2(2) . . ?
N4A C14A C13A 106.8(2) . . ?
C14A N4A C16A 123.8(2) . . ?
C14A N4A C23A 113.1(2) . . ?
C16A N4A C23A 122.9(2) . . ?
N4A C16A C17A 113.0(2) . . ?
C18A C17A C22A 119.6(2) . . ?
C18A C17A C16A 120.8(2) . . ?
C22A C17A C16A 119.7(2) . . ?
C17A C18A C19A 120.4(2) . . ?
C20A C19A C18A 120.0(2) . . ?
C21A C20A C19A 119.6(3) . . ?
C22A C21A C20A 120.2(2) . . ?
C21A C22A C17A 120.2(2) . . ?
N4A C23A C24A 100.94(19) . . ?
C23A C24A C25A 120.9(2) . . ?
C23A C24A C13A 101.92(19) . . ?
C25A C24A C13A 111.18(19) . . ?
C4A C25A C24A 104.52(19) . . ?
C3B N2B C5B 106.11(18) . . ?
C3B N2B S2 120.93(16) . . ?
C5B N2B S2 130.86(15) . . ?
N3B C3B N2B 112.3(2) . . ?
C3B N3B C4B 105.36(18) . . ?
C5B C4B N3B 111.5(2) . . ?
C5B C4B C25B 124.2(2) . . ?
N3B C4B C25B 123.72(19) . . ?
C4B C5B N2B 104.72(19) . . ?
C4B C5B C6B 127.8(2) . . ?
N2B C5B C6B 127.51(19) . . ?
C5B C6B C7B 112.72(18) . . ?
C5B C6B C13B 105.58(18) . . ?
C7B C6B C13B 111.68(18) . . ?
C8B C7B C12B 118.7(2) . . ?
C8B C7B C6B 121.3(2) . . ?
C12B C7B C6B 119.97(19) . . ?
C7B C8B C9B 120.7(2) . . ?
C10B C9B C8B 120.3(2) . . ?
C11B C10B C9B 119.4(2) . . ?
C10B C11B C12B 120.3(2) . . ?
C11B C12B C7B 120.6(2) . . ?
C14B C13B C24B 101.41(18) . . ?
C14B C13B C6B 115.81(18) . . ?
C24B C13B C6B 114.47(19) . . ?
O3B C14B N4B 125.6(2) . . ?
O3B C14B C13B 127.6(2) . . ?
N4B C14B C13B 106.76(19) . . ?
C14B N4B C16B 122.8(2) . . ?
C14B N4B C23B 113.2(2) . . ?
C16B N4B C23B 123.4(2) . . ?
N4B C16B C17B 115.1(2) . . ?
C22B C17B C18B 118.7(2) . . ?
C22B C17B C16B 120.9(2) . . ?
C18B C17B C16B 120.3(2) . . ?
C17B C18B C19B 120.6(2) . . ?
C20B C19B C18B 119.8(2) . . ?
C19B C20B C21B 120.2(2) . . ?
C20B C21B C22B 119.7(2) . . ?
C17B C22B C21B 121.1(2) . . ?
N4B C23B C24B 100.88(18) . . ?
C25B C24B C23B 120.45(19) . . ?
C25B C24B C13B 111.14(19) . . ?
C23B C24B C13B 102.19(18) . . ?
C4B C25B C24B 104.39(18) . . ?

loop_
_geom_bond_atom_site_label_1
_geom_bond_atom_site_label_2
_geom_bond_distance
_geom_bond_site_symmetry_2
_geom_bond_publ_flag
S2 O2B 1.4267(17) . ?
S2 O1B 1.4272(17) . ?
S2 N1B 1.602(2) . ?
S2 N2B 1.7010(19) . ?
N1B C2B 1.474(3) . ?
N1B C1B 1.477(3) . ?
S1 O2A 1.4262(17) . ?
S1 O1A 1.4334(17) . ?
S1 N1A 1.604(2) . ?
S1 N2A 1.6961(19) . ?
N1A C1A 1.465(3) . ?
N1A C2A 1.478(3) . ?
N2A C3A 1.387(3) . ?
N2A C5A 1.420(3) . ?
C3A N3A 1.300(3) . ?
N3A C4A 1.388(3) . ?
C4A C5A 1.367(3) . ?
C4A C25A 1.499(3) . ?
C5A C6A 1.514(3) . ?
C6A C7A 1.524(3) . ?
C6A C13A 1.548(3) . ?
C7A C12A 1.393(3) . ?
C7A C8A 1.402(3) . ?
C8A C9A 1.393(3) . ?
C9A C10A 1.391(3) . ?
C10A C11A 1.390(3) . ?
C11A C12A 1.400(3) . ?
C13A C14A 1.529(3) . ?
C13A C24A 1.534(3) . ?
C14A O3A 1.226(3) . ?
C14A N4A 1.354(3) . ?
N4A C16A 1.463(3) . ?
N4A C23A 1.469(3) . ?
C16A C17A 1.515(4) . ?
C17A C18A 1.377(4) . ?
C17A C22A 1.396(3) . ?
C18A C19A 1.400(4) . ?
C19A C20A 1.389(4) . ?
C20A C21A 1.388(4) . ?
C21A C22A 1.388(4) . ?
C23A C24A 1.524(3) . ?
C24A C25A 1.524(3) . ?
N2B C3B 1.393(3) . ?
N2B C5B 1.410(3) . ?
C3B N3B 1.303(3) . ?
N3B C4B 1.393(3) . ?
C4B C5B 1.367(3) . ?
C4B C25B 1.510(3) . ?
C5B C6B 1.509(3) . ?
C6B C7B 1.530(3) . ?
C6B C13B 1.554(3) . ?
C7B C8B 1.390(3) . ?
C7B C12B 1.403(3) . ?
C8B C9B 1.394(3) . ?
C9B C10B 1.393(3) . ?
C10B C11B 1.392(3) . ?
C11B C12B 1.392(3) . ?
C13B C14B 1.530(3) . ?
C13B C24B 1.538(3) . ?
C14B O3B 1.223(3) . ?
C14B N4B 1.361(3) . ?
N4B C16B 1.462(3) . ?
N4B C23B 1.478(3) . ?
C16B C17B 1.517(4) . ?
C17B C22B 1.390(3) . ?
C17B C18B 1.392(4) . ?
C18B C19B 1.400(4) . ?
C19B C20B 1.383(4) . ?
C20B C21B 1.388(4) . ?
C21B C22B 1.392(3) . ?
C23B C24B 1.530(3) . ?
C24B C25B 1.522(3) . ?
